data_4502032
loop_
_publ_author_name
'Kong, Guo-Qiang'
'Wu, Chuan-De'

_publ_section_title
;
 Four Novel Coordination Polymers Based on a Flexible Zwitterionic Ligand
 and Their Framework Dependent Luminescent Properties
;
_journal_issue 10
_journal_name_full 'Crystal Growth &amp; Design'
_journal_page_first 4590
_journal_paper_doi 10.1021/cg100885e
_journal_volume 10
_journal_year 2010
_chemical_formula_sum 'C30 H34 Br3 N3 O8'
_chemical_formula_weight 804.33
_chemical_name_systematic
; 
 ? 
;
_space_group_IT_number 2
_symmetry_cell_setting triclinic
_symmetry_space_group_name_Hall '-P 1'
_symmetry_space_group_name_H-M 'P -1'
_atom_sites_solution_hydrogens geom
_atom_sites_solution_primary direct
_atom_sites_solution_secondary difmap
_audit_creation_method SHELXL-97
_cell_angle_alpha 63.005(15)
_cell_angle_beta 65.037(17)
_cell_angle_gamma 74.537(13)
_cell_formula_units_Z 2
_cell_length_a 11.2602(18)
_cell_length_b 13.0082(17)
_cell_length_c 13.297(2)
_cell_measurement_reflns_used 8161
_cell_measurement_temperature 293(2)
_cell_measurement_theta_max 59.53
_cell_measurement_theta_min 3.83
_cell_volume 1566.5(5)
_computing_structure_refinement 'SHELXL-97 (Sheldrick, 1997)'
_computing_structure_solution 'SHELXS-97 (Sheldrick, 1990)'
_diffrn_ambient_temperature 293(2)
_diffrn_measured_fraction_theta_full 0.958
_diffrn_measured_fraction_theta_max 0.958
_diffrn_radiation_monochromator graphite
_diffrn_radiation_source 'fine-focus sealed tube'
_diffrn_radiation_type CuK\a
_diffrn_radiation_wavelength 1.54178
_diffrn_reflns_av_R_equivalents 0.1083
_diffrn_reflns_av_sigmaI/netI 0.2394
_diffrn_reflns_limit_h_max 12
_diffrn_reflns_limit_h_min -11
_diffrn_reflns_limit_k_max 14
_diffrn_reflns_limit_k_min -9
_diffrn_reflns_limit_l_max 14
_diffrn_reflns_limit_l_min -14
_diffrn_reflns_number 8161
_diffrn_reflns_theta_full 59.53
_diffrn_reflns_theta_max 59.53
_diffrn_reflns_theta_min 3.83
_exptl_absorpt_coefficient_mu 5.244
_exptl_absorpt_correction_T_max 0.556
_exptl_absorpt_correction_T_min 0.445
_exptl_absorpt_correction_type empirical
_exptl_crystal_colour colorless
_exptl_crystal_density_diffrn 1.705
_exptl_crystal_density_method 'not measured'
_exptl_crystal_description bloc
_exptl_crystal_F_000 808
_exptl_crystal_size_max 0.1867
_exptl_crystal_size_mid 0.1510
_exptl_crystal_size_min 0.1119
_refine_diff_density_max 1.290
_refine_diff_density_min -1.591
_refine_diff_density_rms 0.227
_refine_ls_extinction_method none
_refine_ls_goodness_of_fit_ref 1.053
_refine_ls_hydrogen_treatment constr
_refine_ls_matrix_type full
_refine_ls_number_parameters 394
_refine_ls_number_reflns 4402
_refine_ls_number_restraints 4
_refine_ls_restrained_S_all 1.055
_refine_ls_R_factor_all 0.2488
_refine_ls_R_factor_gt 0.1209
_refine_ls_shift/su_max 0.000
_refine_ls_shift/su_mean 0.000
_refine_ls_structure_factor_coef Fsqd
_refine_ls_weighting_details 'calc w=1/[\s^2^(Fo^2^)+(0.1821P)^2^+0.0000P] where P=(Fo^2^+2Fc^2^)/3'
_refine_ls_weighting_scheme calc
_refine_ls_wR_factor_gt 0.3363
_refine_ls_wR_factor_ref 0.3850
_reflns_number_gt 1447
_reflns_number_total 4402
_reflns_threshold_expression >2sigma(I)
_cod_data_source_file cg100885e_si_002.cif
_cod_data_source_block Ligand
_cod_original_cell_volume 1566.5(4)
_cod_original_sg_symbol_H-M P-1
_cod_database_code 4502032

loop_
_symmetry_equiv_pos_as_xyz
'x, y, z'
'-x, -y, -z'

loop_
_atom_site_label
_atom_site_type_symbol
_atom_site_fract_x
_atom_site_fract_y
_atom_site_fract_z
_atom_site_U_iso_or_equiv
_atom_site_adp_type
_atom_site_occupancy
_atom_site_symmetry_multiplicity
_atom_site_calc_flag
_atom_site_refinement_flags
Br1 Br 0.5000 0.0000 0.5000 0.0570(11) Uani 1 2 d S
Br2 Br 0.9657(3) 0.5472(3) 0.6999(3) 0.0995(12) Uani 1 1 d .
Br3 Br 0.7069(5) 0.6665(4) 1.0164(4) 0.1459(18) Uani 1 1 d .
O1 O 0.3107(13) -0.2749(10) 1.1230(12) 0.048(3) Uani 1 1 d .
O2 O 0.3932(14) -0.3010(10) 0.9514(11) 0.053(4) Uani 1 1 d .
O3 O -0.1977(16) 0.0231(12) 0.7343(13) 0.067(4) Uani 1 1 d .
O4 O -0.0184(14) -0.0677(12) 0.6481(12) 0.057(4) Uani 1 1 d .
O5 O 1.024(4) 0.133(2) -0.024(3) 0.37(4) Uani 1 1 d D
O6 O 0.899(3) 0.008(2) 0.125(2) 0.210(15) Uani 1 1 d D
O101 O 0.8210(15) 0.7749(10) 0.7377(12) 0.064(4) Uani 1 1 d .
O102 O 0.3057(16) 0.5043(11) 0.0790(12) 0.076(5) Uani 1 1 d .
N1 N 0.4607(12) 0.1067(11) 0.8154(11) 0.025(3) Uani 1 1 d .
N2 N 0.1382(14) 0.2937(12) 0.5549(12) 0.027(3) Uani 1 1 d .
N3 N 0.7588(13) 0.3379(12) 0.2424(11) 0.030(4) Uani 1 1 d .
C1 C 0.4846(16) 0.2880(13) 0.6284(13) 0.024(4) Uani 1 1 d .
C2 C 0.3590(17) 0.3174(13) 0.6218(15) 0.026(4) Uani 1 1 d .
C3 C 0.3434(16) 0.3706(13) 0.5107(14) 0.028(4) Uani 1 1 d .
C4 C 0.4499(15) 0.4054(13) 0.4062(14) 0.023(4) Uani 1 1 d .
C5 C 0.5753(17) 0.3809(14) 0.4152(14) 0.032(4) Uani 1 1 d .
C6 C 0.5929(15) 0.3236(13) 0.5228(15) 0.025(4) Uani 1 1 d .
C7 C 0.5024(17) 0.2251(14) 0.7471(15) 0.036(5) Uani 1 1 d .
H7A H 0.5947 0.2210 0.7342 0.043 Uiso 1 1 calc R
H7B H 0.4533 0.2701 0.7961 0.043 Uiso 1 1 calc R
C8 C 0.2377(15) 0.2898(14) 0.7388(14) 0.034(4) Uani 1 1 d .
H8A H 0.2658 0.2531 0.8070 0.051 Uiso 1 1 calc R
H8B H 0.1876 0.2388 0.7413 0.051 Uiso 1 1 calc R
H8C H 0.1840 0.3604 0.7408 0.051 Uiso 1 1 calc R
C9 C 0.2055(16) 0.3987(14) 0.5032(15) 0.031(4) Uani 1 1 d .
H9A H 0.1531 0.4486 0.5460 0.037 Uiso 1 1 calc R
H9B H 0.2125 0.4406 0.4195 0.037 Uiso 1 1 calc R
C10 C 0.4326(19) 0.4533(17) 0.2869(15) 0.052(6) Uani 1 1 d .
H10A H 0.3407 0.4627 0.2991 0.079 Uiso 1 1 calc R
H10B H 0.4780 0.4009 0.2470 0.079 Uiso 1 1 calc R
H10C H 0.4680 0.5271 0.2380 0.079 Uiso 1 1 calc R
C11 C 0.6981(17) 0.4238(15) 0.2965(16) 0.040(5) Uani 1 1 d .
H11A H 0.6707 0.4945 0.2385 0.048 Uiso 1 1 calc R
H11B H 0.7629 0.4417 0.3149 0.048 Uiso 1 1 calc R
C12 C 0.7292(16) 0.2923(16) 0.5292(16) 0.047(5) Uani 1 1 d .
H12A H 0.7930 0.3202 0.4492 0.071 Uiso 1 1 calc R
H12B H 0.7447 0.2096 0.5663 0.071 Uiso 1 1 calc R
H12C H 0.7367 0.3271 0.5760 0.071 Uiso 1 1 calc R
C13 C 0.3625(18) -0.2420(17) 1.0152(19) 0.044(5) Uani 1 1 d .
C14 C 0.3796(18) 0.0724(15) 0.9311(16) 0.041(5) Uani 1 1 d .
H14A H 0.3434 0.1267 0.9659 0.049 Uiso 1 1 calc R
C15 C 0.3488(18) -0.0375(15) 0.9984(16) 0.036(5) Uani 1 1 d .
H15A H 0.2961 -0.0596 1.0794 0.043 Uiso 1 1 calc R
C16 C 0.3963(17) -0.1160(15) 0.9458(17) 0.039(5) Uani 1 1 d .
C17 C 0.4760(18) -0.0803(15) 0.8253(16) 0.040(5) Uani 1 1 d .
H17A H 0.5091 -0.1323 0.7875 0.048 Uiso 1 1 calc R
C18 C 0.5055(18) 0.0334(16) 0.7624(16) 0.040(5) Uani 1 1 d .
H18A H 0.5579 0.0583 0.6812 0.049 Uiso 1 1 calc R
C19 C -0.083(2) 0.0153(19) 0.6800(17) 0.047(5) Uani 1 1 d .
C20 C 0.1949(19) 0.2113(16) 0.5191(16) 0.043(5) Uani 1 1 d .
H20A H 0.2819 0.2141 0.4670 0.051 Uiso 1 1 calc R
C21 C 0.128(2) 0.1178(18) 0.5569(18) 0.053(6) Uani 1 1 d .
H21A H 0.1699 0.0586 0.5295 0.064 Uiso 1 1 calc R
C22 C 0.0003(18) 0.1127(17) 0.6354(16) 0.040(5) Uani 1 1 d .
C23 C -0.053(2) 0.1987(19) 0.6758(18) 0.052(6) Uani 1 1 d .
H23A H -0.1379 0.1958 0.7322 0.063 Uiso 1 1 calc R
C24 C 0.0172(19) 0.2909(16) 0.6341(16) 0.038(5) Uani 1 1 d .
H24A H -0.0203 0.3506 0.6614 0.045 Uiso 1 1 calc R
C25 C 0.958(3) 0.097(2) 0.078(2) 0.118(13) Uani 1 1 d D
C26 C 0.868(2) 0.3636(18) 0.1428(18) 0.061(6) Uani 1 1 d .
H26A H 0.9003 0.4350 0.1114 0.073 Uiso 1 1 calc R
C27 C 0.930(2) 0.294(2) 0.0903(19) 0.063(7) Uani 1 1 d .
H27A H 1.0059 0.3161 0.0236 0.075 Uiso 1 1 calc R
C28 C 0.8890(19) 0.1891(17) 0.1269(18) 0.048(5) Uani 1 1 d D
C29 C 0.7691(18) 0.1662(16) 0.2318(16) 0.041(5) Uani 1 1 d .
H29A H 0.7315 0.0978 0.2622 0.050 Uiso 1 1 calc R
C30 C 0.7140(17) 0.2373(16) 0.2832(16) 0.037(5) Uani 1 1 d .
H30A H 0.6393 0.2175 0.3522 0.044 Uiso 1 1 calc R

loop_
_atom_site_aniso_label
_atom_site_aniso_U_11
_atom_site_aniso_U_22
_atom_site_aniso_U_33
_atom_site_aniso_U_23
_atom_site_aniso_U_13
_atom_site_aniso_U_12
Br1 0.048(2) 0.063(2) 0.0450(19) -0.0165(16) -0.0022(16) -0.0163(17)
Br2 0.080(2) 0.103(2) 0.112(2) -0.053(2) -0.0158(18) -0.0124(17)
Br3 0.173(4) 0.136(3) 0.110(3) -0.052(2) -0.015(3) -0.039(3)
O1 0.055(9) 0.035(7) 0.046(9) -0.016(7) -0.012(7) -0.004(7)
O2 0.084(11) 0.042(8) 0.039(8) -0.014(7) -0.015(8) -0.028(7)
O3 0.061(11) 0.064(10) 0.070(10) -0.019(8) -0.009(9) -0.037(8)
O4 0.060(10) 0.053(9) 0.060(9) -0.015(8) -0.030(8) -0.008(8)
O5 0.44(6) 0.16(3) 0.31(4) -0.19(3) 0.26(4) -0.19(3)
O6 0.15(2) 0.23(3) 0.32(4) -0.24(3) 0.01(2) -0.03(2)
O101 0.092(11) 0.034(7) 0.052(8) -0.007(6) -0.011(8) -0.025(7)
O102 0.119(14) 0.049(9) 0.063(10) -0.030(8) -0.002(9) -0.046(9)
N1 0.028(8) 0.023(8) 0.022(8) -0.008(7) -0.006(7) -0.006(6)
N2 0.033(9) 0.028(9) 0.032(8) -0.019(7) -0.010(7) -0.008(7)
N3 0.026(8) 0.037(9) 0.019(8) -0.010(7) -0.002(7) -0.004(7)
C1 0.033(11) 0.028(10) 0.014(9) -0.008(7) -0.010(8) -0.004(8)
C2 0.037(11) 0.015(9) 0.032(10) -0.016(8) -0.008(9) -0.008(8)
C3 0.032(11) 0.020(9) 0.026(10) -0.010(8) -0.003(8) -0.005(8)
C4 0.023(10) 0.023(9) 0.024(9) -0.007(7) -0.008(8) -0.006(7)
C5 0.032(11) 0.030(10) 0.020(9) 0.003(8) -0.001(8) -0.022(9)
C6 0.025(10) 0.023(9) 0.038(11) -0.017(8) -0.015(9) -0.005(8)
C7 0.030(11) 0.040(11) 0.045(11) -0.020(9) -0.007(9) -0.017(9)
C8 0.022(10) 0.038(11) 0.032(10) -0.004(8) -0.009(8) -0.006(8)
C9 0.029(11) 0.037(11) 0.032(10) -0.012(8) -0.016(8) -0.005(8)
C10 0.042(13) 0.068(14) 0.029(11) -0.001(10) -0.004(9) -0.025(11)
C11 0.032(11) 0.037(11) 0.045(11) -0.009(9) -0.006(9) -0.018(9)
C12 0.021(11) 0.062(13) 0.043(12) -0.002(10) -0.009(9) -0.017(10)
C13 0.025(11) 0.045(13) 0.043(14) 0.002(11) -0.011(10) -0.006(9)
C14 0.052(13) 0.029(11) 0.042(12) -0.021(9) -0.014(11) 0.005(10)
C15 0.042(12) 0.032(11) 0.030(10) -0.007(9) -0.013(9) -0.008(9)
C16 0.024(11) 0.038(11) 0.050(13) -0.012(10) -0.014(10) -0.004(9)
C17 0.052(13) 0.034(11) 0.039(12) -0.013(9) -0.020(10) -0.007(10)
C18 0.047(12) 0.048(13) 0.027(10) -0.012(10) -0.009(9) -0.016(10)
C19 0.046(14) 0.060(15) 0.028(11) -0.015(10) -0.008(11) -0.010(12)
C20 0.041(12) 0.035(12) 0.040(12) 0.008(10) -0.017(10) -0.022(10)
C21 0.073(17) 0.057(14) 0.042(12) -0.021(11) -0.043(13) 0.017(13)
C22 0.030(11) 0.056(13) 0.030(11) -0.006(10) -0.009(9) -0.021(10)
C23 0.039(13) 0.080(16) 0.040(12) -0.025(12) -0.016(10) -0.001(12)
C24 0.047(13) 0.043(12) 0.037(11) -0.015(9) -0.023(11) -0.013(10)
C25 0.15(3) 0.15(3) 0.08(2) -0.09(2) 0.03(2) -0.09(2)
C26 0.054(14) 0.051(13) 0.055(14) -0.022(12) 0.006(12) -0.013(12)
C27 0.045(14) 0.081(17) 0.055(14) -0.045(13) 0.014(11) -0.014(13)
C28 0.044(13) 0.063(14) 0.055(13) -0.037(12) -0.023(11) 0.005(11)
C29 0.034(12) 0.048(12) 0.045(12) -0.016(10) -0.018(10) -0.004(10)
C30 0.030(11) 0.043(12) 0.033(11) -0.021(10) 0.007(9) -0.015(9)

loop_
_atom_type_symbol
_atom_type_description
_atom_type_scat_dispersion_real
_atom_type_scat_dispersion_imag
_atom_type_scat_source
C C 0.0181 0.0091 'International Tables Vol C Tables 4.2.6.8 and 6.1.1.4'
H H 0.0000 0.0000 'International Tables Vol C Tables 4.2.6.8 and 6.1.1.4'
N N 0.0311 0.0180 'International Tables Vol C Tables 4.2.6.8 and 6.1.1.4'
O O 0.0492 0.0322 'International Tables Vol C Tables 4.2.6.8 and 6.1.1.4'
Br Br -0.6763 1.2805 'International Tables Vol C Tables 4.2.6.8 and 6.1.1.4'

loop_
_geom_angle_atom_site_label_1
_geom_angle_atom_site_label_2
_geom_angle_atom_site_label_3
_geom_angle
C18 N1 C14 119.6(14)
C18 N1 C7 119.0(13)
C14 N1 C7 121.4(13)
C20 N2 C24 122.1(15)
C20 N2 C9 119.9(14)
C24 N2 C9 117.9(14)
C30 N3 C26 117.4(15)
C30 N3 C11 124.8(13)
C26 N3 C11 117.8(14)
C2 C1 C6 119.2(15)
C2 C1 C7 120.4(14)
C6 C1 C7 120.3(15)
C3 C2 C1 120.1(15)
C3 C2 C8 120.2(15)
C1 C2 C8 119.7(15)
C4 C3 C2 120.6(16)
C4 C3 C9 119.0(15)
C2 C3 C9 120.2(14)
C3 C4 C5 118.1(15)
C3 C4 C10 119.7(16)
C5 C4 C10 121.6(14)
C6 C5 C4 121.9(15)
C6 C5 C11 119.4(16)
C4 C5 C11 118.7(15)
C5 C6 C1 119.7(15)
C5 C6 C12 120.7(15)
C1 C6 C12 119.5(16)
N1 C7 C1 115.6(13)
N2 C9 C3 112.3(13)
N3 C11 C5 112.7(13)
O1 C13 O2 127.0(18)
O1 C13 C16 117(2)
O2 C13 C16 115.8(17)
C15 C14 N1 122.6(16)
C14 C15 C16 118.8(17)
C15 C16 C17 119.1(16)
C15 C16 C13 122.0(17)
C17 C16 C13 118.9(17)
C18 C17 C16 119.0(17)
N1 C18 C17 120.9(16)
O3 C19 O4 126(2)
O3 C19 C22 121(2)
O4 C19 C22 113.0(19)
N2 C20 C21 120.6(19)
C22 C21 C20 119.7(19)
C23 C22 C21 117.5(18)
C23 C22 C19 118.5(18)
C21 C22 C19 124(2)
C22 C23 C24 120.4(19)
N2 C24 C23 119.4(17)
O5 C25 O6 122(2)
O5 C25 C28 114(2)
O6 C25 C28 116(2)
C27 C26 N3 123(2)
C26 C27 C28 123(2)
C27 C28 C29 112.4(16)
C27 C28 C25 128(2)
C29 C28 C25 119(2)
C30 C29 C28 121.8(18)
C29 C30 N3 122.4(17)

loop_
_geom_bond_atom_site_label_1
_geom_bond_atom_site_label_2
_geom_bond_distance
O1 C13 1.20(2)
O2 C13 1.28(2)
O3 C19 1.18(2)
O4 C19 1.27(2)
O5 C25 1.172(17)
O6 C25 1.246(17)
N1 C18 1.31(2)
N1 C14 1.34(2)
N1 C7 1.473(19)
N2 C20 1.28(2)
N2 C24 1.32(2)
N2 C9 1.474(19)
N3 C30 1.32(2)
N3 C26 1.35(2)
N3 C11 1.46(2)
C1 C2 1.39(2)
C1 C6 1.39(2)
C1 C7 1.49(2)
C2 C3 1.39(2)
C2 C8 1.54(2)
C3 C4 1.37(2)
C3 C9 1.53(2)
C4 C5 1.41(2)
C4 C10 1.50(2)
C5 C6 1.35(2)
C5 C11 1.58(2)
C6 C12 1.51(2)
C13 C16 1.53(2)
C14 C15 1.34(2)
C15 C16 1.36(2)
C16 C17 1.39(2)
C17 C18 1.38(2)
C19 C22 1.53(3)
C20 C21 1.38(3)
C21 C22 1.37(3)
C22 C23 1.35(3)
C23 C24 1.38(3)
C25 C28 1.503(18)
C26 C27 1.27(3)
C27 C28 1.36(3)
C28 C29 1.45(3)
C29 C30 1.27(2)
